data_4066988
loop_
_publ_author_name
'Yang, Chien-Chan'
'Lin, Pei-Syuan'
'Liu, Fu-Chen'
'Lin, Ivan J. B.'
'Lee, Gene-Hsian'
'Peng, Shie-Ming'

_publ_section_title
;
 Glucopyranoside-Incorporated N-Heterocyclic Carbene Complexes of
 Silver(I) and Palladium(II): Efficient Water-Soluble
 Suzuki&#x2212;Miyaura Coupling Palladium(II) Catalysts
;
_journal_issue 22
_journal_name_full Organometallics
_journal_page_first 5959
_journal_paper_doi 10.1021/om100751r
_journal_volume 29
_journal_year 2010
_chemical_absolute_configuration ad
_chemical_formula_sum 'C32 H33 I N2 O9'
_chemical_formula_weight 716.50
_chemical_name_systematic
; 
 ? 
;
_space_group_IT_number 4
_symmetry_cell_setting monoclinic
_symmetry_space_group_name_Hall 'P 2yb'
_symmetry_space_group_name_H-M 'P 1 21 1'
_atom_sites_solution_hydrogens geom
_atom_sites_solution_primary direct
_atom_sites_solution_secondary difmap
_audit_creation_method SHELXL-97
_cell_angle_alpha 90.00
_cell_angle_beta 100.6580(10)
_cell_angle_gamma 90.00
_cell_formula_units_Z 2
_cell_length_a 8.6829(5)
_cell_length_b 9.3208(5)
_cell_length_c 21.0520(11)
_cell_measurement_reflns_used 2557
_cell_measurement_temperature 150(2)
_cell_measurement_theta_max 19.84
_cell_measurement_theta_min 2.39
_cell_volume 1674.38(16)
_computing_cell_refinement 'Bruker SAINT'
_computing_data_collection 'Bruker SMART'
_computing_data_reduction 'Bruker SAINT'
_computing_molecular_graphics 'Bruker SHELXTL'
_computing_publication_material 'Bruker SHELXTL'
_computing_structure_refinement 'SHELXL-97 (Sheldrick, 1997)'
_computing_structure_solution 'SHELXS-97 (Sheldrick, 1990)'
_diffrn_ambient_temperature 150(2)
_diffrn_measured_fraction_theta_full 1.000
_diffrn_measured_fraction_theta_max 1.000
_diffrn_measurement_device_type 'BRUKER SMART APEXCCD area detector'
_diffrn_measurement_method 'omega scans'
_diffrn_radiation_monochromator graphite
_diffrn_radiation_source 'fine-focus sealed tube'
_diffrn_radiation_type MoK\a
_diffrn_radiation_wavelength 0.71073
_diffrn_reflns_av_R_equivalents 0.0458
_diffrn_reflns_av_sigmaI/netI 0.0813
_diffrn_reflns_limit_h_max 11
_diffrn_reflns_limit_h_min -11
_diffrn_reflns_limit_k_max 12
_diffrn_reflns_limit_k_min -10
_diffrn_reflns_limit_l_max 27
_diffrn_reflns_limit_l_min -27
_diffrn_reflns_number 12923
_diffrn_reflns_theta_full 27.50
_diffrn_reflns_theta_max 27.50
_diffrn_reflns_theta_min 0.98
_exptl_absorpt_coefficient_mu 1.009
_exptl_absorpt_correction_T_max 0.9801
_exptl_absorpt_correction_T_min 0.5826
_exptl_absorpt_correction_type multi-scan
_exptl_crystal_colour colorless
_exptl_crystal_density_diffrn 1.421
_exptl_crystal_density_meas ?
_exptl_crystal_density_method 'not measured'
_exptl_crystal_description needle
_exptl_crystal_F_000 728
_exptl_crystal_size_max 0.60
_exptl_crystal_size_mid 0.10
_exptl_crystal_size_min 0.02
_refine_diff_density_max 1.147
_refine_diff_density_min -0.685
_refine_diff_density_rms 0.123
_refine_ls_abs_structure_details 'Flack H D (1983), Acta Cryst. A39, 876-881'
_refine_ls_abs_structure_Flack -0.03(3)
_refine_ls_extinction_method none
_refine_ls_goodness_of_fit_ref 1.069
_refine_ls_hydrogen_treatment constr
_refine_ls_matrix_type full
_refine_ls_number_parameters 394
_refine_ls_number_reflns 7391
_refine_ls_number_restraints 1
_refine_ls_restrained_S_all 1.069
_refine_ls_R_factor_all 0.0852
_refine_ls_R_factor_gt 0.0660
_refine_ls_shift/su_max 0.020
_refine_ls_shift/su_mean 0.001
_refine_ls_structure_factor_coef Fsqd
_refine_ls_weighting_details 'calc w=1/[\s^2^(Fo^2^)+(0.0907P)^2^+0.0000P] where P=(Fo^2^+2Fc^2^)/3'
_refine_ls_weighting_scheme calc
_refine_ls_wR_factor_gt 0.1609
_refine_ls_wR_factor_ref 0.1778
_reflns_number_gt 5857
_reflns_number_total 7391
_reflns_threshold_expression >2sigma(I)
_cod_data_source_file om100751r_si_001.cif
_cod_data_source_block ic12521
_cod_depositor_comments
;
The following automatic conversions were performed:

'_symmetry_cell_setting' value 'Monoclinic' changed to 'monoclinic'
according to /home/saulius/struct/CIF-dictionaries/cif_core.dic
dictionary named 'cif_core.dic' version 2.4.1 from 2010-06-29.

Automatic conversion script
Id: cif_fix_values 1715 2011-07-08 13:25:40Z adriana 

The following automatic conversions were performed:

'_exptl_crystal_density_meas' value 'not_measured' was changed to '?'
- the value is perceived as not measured.

Automatic conversion script
Id: cif_fix_values 3008 2015-01-20 13:52:24Z robertas 
;
_cod_original_sg_symbol_H-M P2(1)
_cod_database_code 4066988

loop_
_symmetry_equiv_pos_as_xyz
'x, y, z'
'-x, y+1/2, -z'

loop_
_atom_site_label
_atom_site_type_symbol
_atom_site_fract_x
_atom_site_fract_y
_atom_site_fract_z
_atom_site_U_iso_or_equiv
_atom_site_adp_type
_atom_site_occupancy
_atom_site_symmetry_multiplicity
_atom_site_calc_flag
_atom_site_refinement_flags
O1 O 1.1912(6) 0.4152(5) 0.3522(2) 0.0356(11) Uani 1 1 d .
O2 O 1.0669(6) 0.6499(5) 0.2135(2) 0.0343(10) Uani 1 1 d .
O3 O 1.0338(6) 0.8570(6) 0.2650(2) 0.0391(11) Uani 1 1 d .
O4 O 0.8049(5) 0.4599(5) 0.2077(2) 0.0350(11) Uani 1 1 d .
O5 O 0.8640(6) 0.4292(8) 0.1090(2) 0.0566(17) Uani 1 1 d .
O6 O 0.8830(6) 0.1966(5) 0.2551(2) 0.0344(11) Uani 1 1 d .
O7 O 0.8517(7) 0.0883(6) 0.3473(2) 0.0455(13) Uani 1 1 d .
O8 O 1.2107(6) 0.2359(6) 0.2751(3) 0.0476(13) Uani 1 1 d .
N1 N 1.2159(8) 0.6858(7) 0.4055(3) 0.0399(15) Uani 1 1 d .
N2 N 1.0740(9) 0.7731(9) 0.4691(3) 0.0544(19) Uani 1 1 d .
C1 C 1.2038(7) 0.5278(11) 0.3086(3) 0.0342(13) Uani 1 1 d .
H1 H 1.2745 0.4954 0.2789 0.041 Uiso 1 1 calc R
C2 C 1.0438(7) 0.5649(7) 0.2674(3) 0.0286(15) Uani 1 1 d .
H2 H 0.9761 0.6161 0.2937 0.034 Uiso 1 1 calc R
C3 C 0.9655(7) 0.4308(8) 0.2380(3) 0.0321(15) Uani 1 1 d .
H3 H 1.0240 0.3933 0.2048 0.039 Uiso 1 1 calc R
C4 C 0.9603(8) 0.3165(8) 0.2886(3) 0.0324(15) Uani 1 1 d .
H4 H 0.8981 0.3522 0.3209 0.039 Uiso 1 1 calc R
C5 C 1.1303(8) 0.2859(8) 0.3229(3) 0.0341(15) Uani 1 1 d .
H5 H 1.1307 0.2104 0.3567 0.041 Uiso 1 1 calc R
C6 C 1.2835(9) 0.6530(8) 0.3492(3) 0.0369(16) Uani 1 1 d .
H6A H 1.3958 0.6299 0.3635 0.044 Uiso 1 1 calc R
H6B H 1.2770 0.7396 0.3215 0.044 Uiso 1 1 calc R
C7 C 1.0970(9) 0.7684(10) 0.4089(3) 0.047(2) Uani 1 1 d .
H7 H 1.0360 0.8178 0.3735 0.056 Uiso 1 1 calc R
C8 C 0.9443(15) 0.8532(17) 0.4915(5) 0.104(5) Uani 1 1 d .
H8A H 0.9064 0.7974 0.5249 0.155 Uiso 1 1 calc R
H8B H 0.8582 0.8685 0.4549 0.155 Uiso 1 1 calc R
H8C H 0.9836 0.9462 0.5093 0.155 Uiso 1 1 calc R
C9 C 1.187(2) 0.6909(11) 0.5044(5) 0.097(5) Uani 1 1 d .
H9 H 1.1996 0.6755 0.5497 0.117 Uiso 1 1 calc R
C10 C 1.2782(19) 0.6342(12) 0.4654(4) 0.095(5) Uani 1 1 d .
H10 H 1.3660 0.5725 0.4771 0.114 Uiso 1 1 calc R
C11 C 1.0522(7) 0.7958(7) 0.2167(3) 0.0305(14) Uani 1 1 d .
C12 C 1.0679(7) 0.8653(8) 0.1549(3) 0.0315(14) Uani 1 1 d .
C13 C 1.0659(8) 1.0132(10) 0.1521(3) 0.0406(18) Uani 1 1 d .
H13 H 1.0516 1.0674 0.1888 0.049 Uiso 1 1 calc R
C14 C 1.0846(10) 1.0823(8) 0.0966(3) 0.0442(19) Uani 1 1 d .
H14 H 1.0864 1.1841 0.0953 0.053 Uiso 1 1 calc R
C15 C 1.1008(8) 1.0034(8) 0.0422(3) 0.0395(18) Uani 1 1 d .
H15 H 1.1133 1.0520 0.0038 0.047 Uiso 1 1 calc R
C16 C 1.0990(9) 0.8575(9) 0.0433(3) 0.0405(17) Uani 1 1 d .
H16 H 1.1099 0.8045 0.0059 0.049 Uiso 1 1 calc R
C17 C 1.0811(9) 0.7861(9) 0.0996(3) 0.0406(17) Uani 1 1 d .
H17 H 1.0778 0.6843 0.1005 0.049 Uiso 1 1 calc R
C18 C 0.7697(8) 0.4475(9) 0.1438(3) 0.0381(16) Uani 1 1 d .
C19 C 0.5964(8) 0.4468(9) 0.1212(3) 0.0389(16) Uani 1 1 d .
C20 C 0.5374(10) 0.4673(14) 0.0551(4) 0.077(4) Uani 1 1 d .
H20 H 0.6070 0.4824 0.0258 0.092 Uiso 1 1 calc R
C21 C 0.3808(11) 0.4652(14) 0.0334(4) 0.078(3) Uani 1 1 d .
H21 H 0.3409 0.4816 -0.0112 0.094 Uiso 1 1 calc R
C22 C 0.2782(9) 0.4400(10) 0.0747(4) 0.053(2) Uani 1 1 d .
H22 H 0.1686 0.4367 0.0587 0.064 Uiso 1 1 calc R
C23 C 0.3357(9) 0.4195(10) 0.1392(4) 0.0457(19) Uani 1 1 d .
H23 H 0.2654 0.4041 0.1682 0.055 Uiso 1 1 calc R
C24 C 0.4935(8) 0.4212(8) 0.1621(3) 0.0355(15) Uani 1 1 d .
H24 H 0.5324 0.4044 0.2067 0.043 Uiso 1 1 calc R
C25 C 0.8194(8) 0.0950(8) 0.2896(3) 0.0349(15) Uani 1 1 d .
C26 C 0.7103(8) 0.0007(7) 0.2467(3) 0.0349(16) Uani 1 1 d .
C27 C 0.6475(8) 0.0373(12) 0.1839(3) 0.0433(14) Uani 1 1 d .
H27 H 0.6793 0.1236 0.1660 0.052 Uiso 1 1 calc R
C28 C 0.5378(10) -0.0514(11) 0.1466(5) 0.056(2) Uani 1 1 d .
H28 H 0.4896 -0.0218 0.1044 0.068 Uiso 1 1 calc R
C29 C 0.4985(10) -0.1798(11) 0.1697(5) 0.058(2) Uani 1 1 d .
H29 H 0.4271 -0.2420 0.1432 0.069 Uiso 1 1 calc R
C30 C 0.5646(10) -0.2192(10) 0.2330(5) 0.052(2) Uani 1 1 d .
H30 H 0.5379 -0.3084 0.2499 0.063 Uiso 1 1 calc R
C31 C 0.6690(8) -0.1281(9) 0.2710(4) 0.0425(18) Uani 1 1 d .
H31 H 0.7126 -0.1545 0.3142 0.051 Uiso 1 1 calc R
C32 C 1.3554(10) 0.1679(11) 0.2989(6) 0.070(3) Uani 1 1 d .
H32A H 1.4250 0.2349 0.3263 0.105 Uiso 1 1 calc R
H32B H 1.4039 0.1381 0.2625 0.105 Uiso 1 1 calc R
H32C H 1.3375 0.0834 0.3243 0.105 Uiso 1 1 calc R
I1 I 0.71200(6) 0.53428(7) 0.38951(2) 0.05420(19) Uani 1 1 d .
O9 O 0.666(2) 0.565(3) 0.5496(8) 0.236(8) Uiso 1 1 d .
H9A H 0.6507 0.5843 0.5043 0.354 Uiso 1 1 d R
H9B H 0.7553 0.5489 0.5631 0.354 Uiso 1 1 d R

loop_
_atom_site_aniso_label
_atom_site_aniso_U_11
_atom_site_aniso_U_22
_atom_site_aniso_U_33
_atom_site_aniso_U_23
_atom_site_aniso_U_13
_atom_site_aniso_U_12
O1 0.034(3) 0.035(3) 0.034(3) -0.005(2) -0.003(2) 0.007(2)
O2 0.041(3) 0.036(3) 0.028(2) -0.0010(19) 0.013(2) 0.002(2)
O3 0.048(3) 0.047(3) 0.026(2) -0.003(2) 0.015(2) 0.006(2)
O4 0.029(2) 0.052(3) 0.025(2) 0.008(2) 0.0072(17) 0.003(2)
O5 0.031(3) 0.115(5) 0.025(2) 0.000(3) 0.009(2) 0.000(3)
O6 0.039(3) 0.042(3) 0.024(2) -0.0039(19) 0.0093(19) -0.004(2)
O7 0.066(3) 0.047(3) 0.024(2) 0.002(2) 0.011(2) -0.001(2)
O8 0.036(3) 0.062(4) 0.045(3) -0.013(3) 0.011(2) 0.010(2)
N1 0.056(4) 0.035(3) 0.025(3) -0.001(2) -0.003(3) -0.006(3)
N2 0.073(5) 0.066(5) 0.024(3) -0.010(3) 0.009(3) -0.030(4)
C1 0.031(3) 0.043(4) 0.030(3) -0.001(4) 0.009(2) 0.000(4)
C2 0.030(3) 0.036(5) 0.022(3) -0.001(2) 0.011(2) 0.004(3)
C3 0.025(3) 0.050(4) 0.021(3) -0.002(3) 0.004(2) 0.002(3)
C4 0.036(4) 0.038(4) 0.024(3) 0.000(3) 0.006(3) 0.000(3)
C5 0.031(3) 0.038(4) 0.031(3) -0.004(3) 0.003(3) 0.004(3)
C6 0.031(4) 0.044(4) 0.035(4) 0.007(3) 0.003(3) -0.008(3)
C7 0.044(4) 0.071(6) 0.025(3) -0.008(4) 0.005(3) -0.004(4)
C8 0.110(11) 0.158(14) 0.055(6) -0.050(8) 0.046(7) -0.059(9)
C9 0.221(17) 0.042(6) 0.034(5) 0.002(4) 0.034(7) 0.009(7)
C10 0.204(15) 0.048(6) 0.023(4) 0.006(4) -0.006(6) 0.033(8)
C11 0.025(3) 0.034(4) 0.030(3) -0.005(3) 0.000(2) 0.002(3)
C12 0.030(3) 0.045(4) 0.021(3) -0.001(3) 0.008(2) 0.002(3)
C13 0.045(4) 0.045(5) 0.031(3) 0.002(3) 0.004(3) 0.001(4)
C14 0.067(5) 0.034(4) 0.035(4) -0.005(3) 0.019(3) -0.004(3)
C15 0.046(4) 0.042(5) 0.029(3) 0.003(3) 0.005(3) -0.004(3)
C16 0.051(4) 0.049(5) 0.022(3) -0.008(3) 0.009(3) 0.004(3)
C17 0.054(5) 0.040(4) 0.027(3) -0.007(3) 0.004(3) -0.003(3)
C18 0.030(3) 0.055(5) 0.028(3) 0.002(3) 0.003(3) -0.009(3)
C19 0.029(3) 0.057(5) 0.032(3) 0.003(3) 0.008(3) -0.001(3)
C20 0.039(5) 0.149(11) 0.038(4) 0.011(5) -0.003(3) -0.004(5)
C21 0.043(5) 0.138(10) 0.046(5) 0.014(5) -0.011(4) -0.010(5)
C22 0.023(4) 0.067(6) 0.068(6) -0.008(5) 0.005(3) -0.006(4)
C23 0.039(4) 0.061(5) 0.041(4) -0.002(4) 0.018(3) -0.004(4)
C24 0.031(3) 0.042(4) 0.035(3) -0.003(3) 0.008(3) -0.004(3)
C25 0.040(4) 0.037(4) 0.031(3) -0.001(3) 0.014(3) 0.008(3)
C26 0.030(3) 0.034(5) 0.040(3) 0.000(3) 0.006(3) 0.008(3)
C27 0.050(4) 0.043(4) 0.038(3) 0.006(4) 0.008(3) 0.002(4)
C28 0.048(5) 0.061(6) 0.056(5) 0.005(4) 0.000(4) -0.005(4)
C29 0.037(4) 0.061(6) 0.072(6) -0.010(5) 0.004(4) -0.014(4)
C30 0.042(4) 0.048(5) 0.073(6) 0.013(4) 0.024(4) -0.001(4)
C31 0.032(4) 0.045(4) 0.048(4) 0.012(4) 0.003(3) 0.010(3)
C32 0.041(5) 0.064(6) 0.106(8) -0.012(6) 0.018(5) 0.019(4)
I1 0.0427(3) 0.0640(3) 0.0608(3) 0.0201(3) 0.0224(2) 0.0231(3)

loop_
_atom_type_symbol
_atom_type_description
_atom_type_scat_dispersion_real
_atom_type_scat_dispersion_imag
_atom_type_scat_source
C C 0.0033 0.0016 'International Tables Vol C Tables 4.2.6.8 and 6.1.1.4'
H H 0.0000 0.0000 'International Tables Vol C Tables 4.2.6.8 and 6.1.1.4'
N N 0.0061 0.0033 'International Tables Vol C Tables 4.2.6.8 and 6.1.1.4'
O O 0.0106 0.0060 'International Tables Vol C Tables 4.2.6.8 and 6.1.1.4'
I I -0.4742 1.8119 'International Tables Vol C Tables 4.2.6.8 and 6.1.1.4'

loop_
_geom_angle_atom_site_label_1
_geom_angle_atom_site_label_2
_geom_angle_atom_site_label_3
_geom_angle
C5 O1 C1 114.7(5)
C11 O2 C2 118.9(5)
C18 O4 C3 116.9(5)
C25 O6 C4 118.7(5)
C5 O8 C32 115.0(7)
C7 N1 C10 110.0(8)
C7 N1 C6 128.0(6)
C10 N1 C6 122.0(8)
C7 N2 C9 106.7(9)
C7 N2 C8 125.1(9)
C9 N2 C8 128.2(9)
O1 C1 C6 106.5(5)
O1 C1 C2 111.3(5)
C6 C1 C2 114.3(7)
O2 C2 C3 104.6(5)
O2 C2 C1 109.1(5)
C3 C2 C1 109.9(6)
O4 C3 C2 110.6(6)
O4 C3 C4 106.9(5)
C2 C3 C4 111.4(5)
O6 C4 C3 106.1(5)
O6 C4 C5 114.2(6)
C3 C4 C5 108.0(6)
O8 C5 O1 113.6(6)
O8 C5 C4 106.5(5)
O1 C5 C4 107.2(5)
N1 C6 C1 114.0(6)
N1 C7 N2 109.6(8)
C10 C9 N2 109.5(8)
C9 C10 N1 104.2(10)
O3 C11 O2 122.8(6)
O3 C11 C12 125.6(6)
O2 C11 C12 111.5(5)
C13 C12 C17 119.5(6)
C13 C12 C11 118.2(6)
C17 C12 C11 122.3(6)
C14 C13 C12 120.2(7)
C13 C14 C15 120.1(7)
C16 C15 C14 120.7(7)
C15 C16 C17 119.8(7)
C16 C17 C12 119.7(7)
O5 C18 O4 124.9(6)
O5 C18 C19 124.3(6)
O4 C18 C19 110.6(6)
C24 C19 C20 119.0(7)
C24 C19 C18 122.4(6)
C20 C19 C18 118.5(7)
C21 C20 C19 119.5(9)
C20 C21 C22 121.1(8)
C23 C22 C21 119.4(7)
C24 C23 C22 120.3(7)
C23 C24 C19 120.6(7)
O7 C25 O6 122.1(7)
O7 C25 C26 126.5(7)
O6 C25 C26 111.4(5)
C31 C26 C27 119.2(7)
C31 C26 C25 118.3(6)
C27 C26 C25 122.4(7)
C26 C27 C28 120.2(9)
C29 C28 C27 120.9(9)
C28 C29 C30 119.1(8)
C31 C30 C29 119.9(8)
C26 C31 C30 120.6(7)

loop_
_geom_bond_atom_site_label_1
_geom_bond_atom_site_label_2
_geom_bond_distance
O1 C5 1.411(8)
O1 C1 1.412(10)
O2 C11 1.368(8)
O2 C2 1.429(7)
O3 C11 1.203(8)
O4 C18 1.329(8)
O4 C3 1.447(8)
O5 C18 1.207(9)
O6 C25 1.370(8)
O6 C4 1.422(8)
O7 C25 1.197(8)
O8 C5 1.406(8)
O8 C32 1.413(10)
N1 C7 1.300(11)
N1 C10 1.365(10)
N1 C6 1.451(9)
N2 C7 1.319(9)
N2 C9 1.352(15)
N2 C8 1.498(15)
C1 C6 1.534(11)
C1 C2 1.534(8)
C2 C3 1.501(9)
C3 C4 1.515(9)
C4 C5 1.545(9)
C9 C10 1.351(18)
C11 C12 1.482(9)
C12 C13 1.380(12)
C12 C17 1.402(9)
C13 C14 1.369(10)
C14 C15 1.391(10)
C15 C16 1.361(11)
C16 C17 1.392(10)
C18 C19 1.492(10)
C19 C24 1.371(10)
C19 C20 1.404(10)
C20 C21 1.353(12)
C21 C22 1.375(13)
C22 C23 1.371(12)
C23 C24 1.366(10)
C25 C26 1.473(10)
C26 C31 1.377(11)
C26 C27 1.377(9)
C27 C28 1.390(12)
C28 C29 1.360(13)
C29 C30 1.400(13)
C30 C31 1.384(12)
